data_1100519
loop_
_publ_author_name
'Karl, Marc'
'Harms, Klaus'
'Seybert, Gerd'
'Massa, Werner'
'Fau, Stefan'
'Frenking, Gernot'
'Dehnicke, Kurt'

_publ_section_title
;
 Die Deprotonierung silylierter Amido-Komplexe von Seltenerdelementen
;
_journal_coden_ASTM ZAACAB
_journal_issue 12
_journal_name_full
;
 Zeitschrift fuer Anorganische und Allgemeine Chemie
;
_journal_page_first 2055
_journal_page_last 2063
_journal_paper_doi 10.1002/(sici)1521-3749(199912)625:12<2055::aid-zaac2055>3.0.co;2-y
_journal_volume 625
_journal_year 1999
_chemical_formula_sum 'C30 H77 N3 Na O3 Sc Si6'
_space_group_IT_number 14
_symmetry_cell_setting monoclinic
_symmetry_space_group_name_Hall '-P 2yn'
_symmetry_space_group_name_H-M 'P 1 21/n 1'
_cell_angle_alpha 90
_cell_angle_beta 113.455(8)
_cell_angle_gamma 90
_cell_formula_units_Z 8
_cell_length_a 29.414(2)
_cell_length_b 12.0546(7)
_cell_length_c 29.524(3)
_cod_original_sg_symbol_H-M 'P 21/n'
_cod_original_formula_sum 'C30 H77 N3 Na1 O3 Sc1 Si6'
_cod_database_code 1100519

loop_
_symmetry_equiv_pos_site_id
_symmetry_equiv_pos_as_xyz
1 x,y,z
2 1/2+x,1/2-y,1/2+z
3 -x,-y,-z
4 -1/2-x,-1/2+y,-1/2-z

loop_
_atom_site_label
_atom_site_type_symbol
_atom_site_fract_x
_atom_site_fract_y
_atom_site_fract_z
Sc1 Sc 0.17698(3) 0.18569(7) 0.08624(3)
N1 N 0.22973(13) 0.3137(3) 0.11150(13)
Si1 Si 0.23129(5) 0.42318(13) 0.07562(6)
C1 C 0.2897(3) 0.5071(6) 0.1012(3)
H1 H 0.31830 0.45830 0.10800
H2 H 0.29230 0.54310 0.13190
H3 H 0.28900 0.56380 0.07720
Na1 Na 0.04308(7) 0.32015(19) 0.13105(7)
N2 N 0.20398(13) 0.0208(3) 0.09997(13)
Si2 Si 0.25886(6) 0.31874(14) 0.17453(5)
C2 C 0.2279(3) 0.3748(6) 0.0147(2)
H4 H 0.19790 0.33010 -0.00140
H5 H 0.25720 0.32960 0.01940
H6 H 0.22690 0.43900 -0.00600
N3 N 0.11807(13) 0.2011(3) 0.01804(13)
Si3 Si 0.16947(5) -0.08359(12) 0.11000(5)
C3 C 0.1792(3) 0.5205(6) 0.0648(3)
H7 H 0.14780 0.47990 0.05110
H8 H 0.17950 0.57830 0.04160
H9 H 0.18280 0.55480 0.09620
Si4 Si 0.25897(5) -0.01294(14) 0.09600(6)
C4 C 0.2446(3) 0.4471(6) 0.2016(2)
H10 H 0.27500 0.47460 0.22810
H11 H 0.21990 0.43040 0.21510
H12 H 0.23160 0.50390 0.17590
C5 C 0.3276(2) 0.3067(7) 0.1969(3)
H13 H 0.34340 0.35770 0.22460
H14 H 0.33780 0.32560 0.17000
H15 H 0.33770 0.23040 0.20780
Si5 Si 0.10563(6) 0.17072(13) -0.04224(5)
C6 C 0.2385(2) 0.2003(5) 0.20287(19)
H16 H 0.25660 0.20230 0.23880
H17 H 0.24530 0.13020 0.19000
H18 H 0.20290 0.20640 0.19460
Si6 Si 0.07596(5) 0.24175(12) 0.04214(5)
C7 C 0.1266(2) -0.1488(5) 0.0512(2)
H19 H 0.14580 -0.17700 0.03300
H20 H 0.10280 -0.09350 0.03100
H21 H 0.10890 -0.21030 0.05860
C8 C 0.2069(2) -0.1976(5) 0.1505(2)
H22 H 0.22850 -0.23010 0.13590
H23 H 0.18470 -0.25480 0.15360
H24 H 0.22720 -0.16770 0.18320
C9 C 0.1306(3) -0.0316(5) 0.1430(3)
H25 H 0.15210 0.00310 0.17420
H26 H 0.11280 -0.09390 0.14960
H27 H 0.10680 0.02310 0.12230
C10 C 0.2534(2) -0.1388(5) 0.0556(3)
H28 H 0.22670 -0.12680 0.02310
H29 H 0.24590 -0.20440 0.07100
H30 H 0.28480 -0.15030 0.05200
C11 C 0.3102(2) -0.0400(6) 0.1577(3)
H31 H 0.31390 0.02410 0.17930
H32 H 0.34120 -0.05220 0.15360
H33 H 0.30230 -0.10600 0.17250
C12 C 0.2820(2) 0.1017(5) 0.0683(3)
H34 H 0.28590 0.16930 0.08790
H35 H 0.25820 0.11510 0.03440
H36 H 0.31410 0.08080 0.06800
C13 C 0.1566(2) 0.0833(6) -0.0464(2)
H37 H 0.16030 0.01560 -0.02690
H38 H 0.18780 0.12520 -0.03360
H39 H 0.14840 0.06360 -0.08100
C14 C 0.0996(3) 0.2969(6) -0.0810(2)
H40 H 0.12980 0.34160 -0.06650
H41 H 0.07110 0.34080 -0.08220
H42 H 0.09480 0.27440 -0.11450
C15 C 0.0460(2) 0.0945(6) -0.0745(2)
H43 H 0.04620 0.02630 -0.05640
H44 H 0.04230 0.07570 -0.10810
H45 H 0.01830 0.14160 -0.07600
C16 C 0.0440(2) 0.3743(5) 0.0142(2)
H46 H 0.04540 0.38500 -0.01810
H47 H 0.06060 0.43650 0.03590
H48 H 0.00930 0.37090 0.01020
C17 C 0.0250(2) 0.1377(6) 0.0314(2)
H49 H 0.02200 0.08980 0.00350
H50 H -0.00640 0.17680 0.02400
H51 H 0.03280 0.09240 0.06110
C18 C 0.11546(19) 0.2484(5) 0.1077(2)
H52 H 0.127(2) 0.311(5) 0.121(2)
H53 H 0.110(2) 0.200(6) 0.129(2)
O1 O -0.04075(14) 0.3036(3) 0.09945(15)
C19 C -0.0761(3) 0.3781(7) 0.0666(3)
H54 H -0.07990 0.36430 0.03220
H55 H -0.06520 0.45570 0.07530
C20 C -0.1223(3) 0.3592(10) 0.0712(3)
H56 H -0.15020 0.36250 0.03840
H57 H -0.12770 0.41650 0.09260
C21 C -0.1197(3) 0.2502(8) 0.0928(3)
H58 H -0.14300 0.19860 0.06860
H59 H -0.12800 0.25430 0.12220
C22 C -0.0687(3) 0.2131(6) 0.1068(4)
H60 H -0.05440 0.18990 0.14190
H61 H -0.06770 0.14890 0.08630
O2 O 0.06219(16) 0.2327(4) 0.20449(15)
C23 C 0.0511(3) 0.1268(8) 0.2167(4)
H62 H 0.04060 0.07800 0.18740
H63 H 0.02360 0.13150 0.22800
C24 C 0.0952(3) 0.0810(8) 0.2561(3)
H64 H 0.10680 0.01430 0.24430
H65 H 0.08780 0.06030 0.28490
C25 C 0.1329(3) 0.1690(8) 0.2694(3)
H66 H 0.15850 0.15200 0.25660
H67 H 0.14910 0.17790 0.30570
C26 C 0.1050(3) 0.2708(8) 0.2459(3)
H68 H 0.09500 0.31230 0.26940
H69 H 0.12560 0.31990 0.23480
O3 O 0.05887(19) 0.4970(4) 0.1552(2)
C27 C 0.0846(4) 0.5778(8) 0.1404(4)
H70 H 0.11880 0.55290 0.14730
H71 H 0.06750 0.59340 0.10470
C28 C 0.0851(7) 0.6706(11) 0.1678(6)
H72 H 0.07090 0.73400 0.14530
H73 H 0.11970 0.68930 0.18940
C29 C 0.0579(4) 0.6543(10) 0.1971(4)
H74 H 0.07870 0.66740 0.23240
H75 H 0.02880 0.70440 0.18670
C30 C 0.0436(5) 0.5476(8) 0.1890(5)
H76 H 0.00700 0.54370 0.17650
H77 H 0.05750 0.50660 0.22060
Sc2 Sc 0.58364(3) 0.18721(8) 0.18020(3)
Na2 Na 0.62726(8) 0.3270(2) 0.04742(8)
N4 N 0.60913(13) 0.3168(3) 0.23191(13)
N5 N 0.59871(14) 0.0228(3) 0.20738(14)
N6 N 0.51487(13) 0.2008(3) 0.12170(14)
Si7 Si 0.57231(5) 0.42379(13) 0.23502(6)
C31 C 0.5985(3) 0.5100(6) 0.2927(2)
H78 H 0.60670 0.46200 0.32160
H79 H 0.57400 0.56530 0.29240
H80 H 0.62860 0.54780 0.29410
C32 C 0.5594(3) 0.5222(6) 0.1833(3)
H81 H 0.54530 0.48200 0.15190
H82 H 0.59030 0.55840 0.18630
H83 H 0.53580 0.57850 0.18440
C33 C 0.5116(5) 0.369(2) 0.234(1)
H84 H 0.49580 0.32190 0.20500
H85 H 0.48970 0.43160 0.23260
H86 H 0.51790 0.32590 0.26400
C34? C 0.512(3) 0.396(5) 0.224(2)
H87? H 0.49070 0.43870 0.19550
H88? H 0.50590 0.41600 0.25310
H89? H 0.50610 0.31650 0.21730
Si8 Si 0.67226(5) 0.32399(14) 0.26042(6)
C35 C 0.7017(2) 0.2062(5) 0.2402(2)
H90 H 0.73780 0.21040 0.25770
H91 H 0.69280 0.21130 0.20450
H92 H 0.68990 0.13550 0.24780
C36 C 0.6959(2) 0.3113(7) 0.3288(2)
H93 H 0.72330 0.36340 0.34410
H94 H 0.70760 0.23540 0.33860
H95 H 0.66920 0.32840 0.33950
C37 C 0.6984(2) 0.4529(6) 0.2461(3)
H96 H 0.72510 0.48060 0.27620
H97 H 0.67230 0.50920 0.23340
H98 H 0.71160 0.43710 0.22110
Si9 Si 0.60930(6) -0.08191(13) 0.17330(6)
C38 C 0.6424(3) -0.0311(6) 0.1345(3)
H99 H 0.62330 0.02910 0.11300
H100 H 0.64580 -0.09220 0.11420
H101 H 0.67530 -0.00370 0.15600
C39 C 0.6499(3) -0.1960(6) 0.2114(3)
H102 H 0.63480 -0.22850 0.23250
H103 H 0.68250 -0.16590 0.23200
H104 H 0.65350 -0.25340 0.18950
C40 C 0.5514(3) -0.1466(6) 0.1305(2)
H105 H 0.52920 -0.08920 0.10980
H106 H 0.53530 -0.18470 0.14940
H107 H 0.55890 -0.20020 0.10950
Si10 Si 0.59602(6) -0.00942(14) 0.26246(6)
C41 C 0.6586(3) -0.0370(7) 0.3128(2)
H108 H 0.68050 0.02620 0.31560
H109 H 0.67280 -0.10410 0.30490
H110 H 0.65520 -0.04740 0.34420
C42 C 0.5547(3) -0.1329(5) 0.2588(3)
H111 H 0.52190 -0.12050 0.23250
H112 H 0.55150 -0.14180 0.29040
H113 H 0.56930 -0.20000 0.25150
C43 C 0.5693(3) 0.1066(5) 0.2852(2)
H114 H 0.58900 0.17380 0.28810
H115 H 0.56970 0.08740 0.31760
H116 H 0.53510 0.11990 0.26200
Si11 Si 0.45457(5) 0.16927(14) 0.10939(6)
C44 C 0.4496(2) 0.0847(6) 0.1594(2)
H117 H 0.46480 0.12470 0.19080
H118 H 0.46690 0.01400 0.16170
H119 H 0.41460 0.07050 0.15220
C45 C 0.4241(2) 0.0878(7) 0.0511(3)
H120 H 0.44330 0.02030 0.05280
H121 H 0.42270 0.13290 0.02290
H122 H 0.39040 0.06770 0.04700
C46 C 0.4145(2) 0.2956(6) 0.1006(3)
H123 H 0.42810 0.34250 0.13010
H124 H 0.38080 0.27280 0.09520
H125 H 0.41380 0.33750 0.07190
Si12 Si 0.53931(5) 0.24081(13) 0.07929(5)
C47 C 0.5114(2) 0.3741(6) 0.0475(2)
H126 H 0.47870 0.38430 0.04840
H127 H 0.50790 0.37140 0.01310
H128 H 0.53300 0.43620 0.06450
C48 C 0.5301(3) 0.1348(6) 0.0298(2)
H129 H 0.50290 0.08500 0.02740
H130 H 0.56060 0.09170 0.03800
H131 H 0.52200 0.17240 -0.00190
C49 C 0.6052(2) 0.2506(5) 0.11856(19)
H132 H 0.6124(18) 0.322(5) 0.1307(19)
H133 H 0.6275(18) 0.204(4) 0.1149(17)
O4 O 0.6519(2) 0.5044(5) 0.0602(3)
O5 O 0.69756(17) 0.2287(5) 0.06194(19)
C50 C 0.7425(3) 0.2567(10) 0.0996(5)
H134 H 0.73740 0.31210 0.12190
H135 H 0.76540 0.28810 0.08580
C51 C 0.7626(5) 0.1531(16) 0.1263(6)
H136 H 0.79900 0.15750 0.14390
H137 H 0.74780 0.13690 0.15050
C52 C 0.7491(7) 0.0720(16) 0.0892(7)
H138 H 0.74610 -0.00190 0.10240
H139 H 0.77360 0.06770 0.07400
C53 C 0.6993(5) 0.1126(10) 0.0522(4)
H140 H 0.69640 0.10060 0.01800
H141 H 0.67190 0.07270 0.05670
O6 O 0.59751(16) 0.3161(4) -0.03587(15)
C54 C 0.5643(6) 0.3823(13) -0.0734(5)
H142 H 0.56570 0.45960 -0.06160
H143 H 0.53010 0.35440 -0.08270
C55? C 0.6295(9) 0.363(3) -0.0548(8)
H144? H 0.66420 0.33860 -0.03640
H145? H 0.62770 0.44460 -0.05580
C56 C 0.5770(9) 0.3793(17) -0.1152(8)
H146 H 0.60350 0.43320 -0.11190
H147 H 0.54780 0.39420 -0.14620
C57? C 0.606(2) 0.310(9) -0.107(2)
H148? H 0.61140 0.35880 -0.13170
H149? H 0.62120 0.23700 -0.10770
C58 C 0.5951(14) 0.259(2) -0.1131(10)
H150 H 0.56870 0.21120 -0.13630
H151 H 0.62440 0.25530 -0.12170
C59? C 0.5657(11) 0.300(6) -0.1168(12)
H152? H 0.55430 0.22920 -0.13440
H153? H 0.54750 0.36100 -0.13930
C60 C 0.6072(7) 0.2265(12) -0.0652(5)
H154 H 0.64270 0.20590 -0.05000
H155 H 0.58750 0.16020 -0.06470
C61? C 0.5539(8) 0.302(3) -0.0719(9)
H156? H 0.53140 0.36450 -0.07340
H157? H 0.53850 0.23180 -0.06820
C62? C 0.6749(13) 0.556(3) 0.0333(9)
H158? H 0.65090 0.59330 0.00360
H159? H 0.69520 0.50290 0.02340
C63 C 0.6971(16) 0.551(3) 0.058(2)
H160 H 0.70340 0.52080 0.02980
H161 H 0.72650 0.53830 0.08900
C64? C 0.7084(17) 0.642(5) 0.074(2)
H162? H 0.74390 0.62080 0.08710
H163? H 0.70460 0.71820 0.06040
C65 C 0.6836(13) 0.672(2) 0.0508(11)
H164 H 0.71340 0.71910 0.06530
H165 H 0.66630 0.68980 0.01530
C66? C 0.6883(19) 0.632(6) 0.1112(14)
H166? H 0.71400 0.60310 0.14210
H167? H 0.67820 0.70660 0.11820
C67 C 0.6531(19) 0.686(2) 0.0746(18)
H168 H 0.67200 0.71820 0.10760
H169 H 0.62630 0.73780 0.05580
C68? C 0.647(2) 0.560(4) 0.0945(16)
H170? H 0.64690 0.51110 0.12150
H171? H 0.61530 0.60280 0.08170
C69 C 0.6342(10) 0.593(3) 0.0797(14)
H172 H 0.59770 0.59700 0.06260
H173 H 0.64260 0.57940 0.11510

loop_
_atom_type_symbol
_atom_type_radius_bond
C 0.68
H 0.23
N 0.68
Na 1.21
O 0.68
Sc 1.30
Si 1.11
